data_7204495
loop_
_publ_author_name
'Carey, Kieran A.'
'Clegg, William'
'Elsegood, Mark R. J.'
'Golding, Bernard T.'
'Stuart Hill, M. N.'
'Maskill, Howard'

_publ_section_title
;
 Synthesis of highly hindered oxepins and an azepine from bis-trityl
 carbenium ions: structural characterisation by NMR and X-ray
 crystallography
;
_journal_issue 23
_journal_name_full 'Journal of the Chemical Society, Perkin Transactions 1'
_journal_page_first 2673
_journal_paper_doi 10.1039/b207108h
_journal_year 2002
_chemical_formula_sum 'C45 H36 O'
_chemical_formula_weight 592.74
_space_group_IT_number 14
_symmetry_cell_setting monoclinic
_symmetry_space_group_name_Hall '-P 2yn'
_symmetry_space_group_name_H-M 'P 1 21/n 1'
_atom_sites_solution_hydrogens geom
_atom_sites_solution_primary direct
_atom_sites_solution_secondary difmap
_audit_creation_method SHELXL-97
_cell_angle_alpha 90.00
_cell_angle_beta 95.178(18)
_cell_angle_gamma 90.00
_cell_formula_units_Z 4
_cell_length_a 13.6161(18)
_cell_length_b 14.295(2)
_cell_length_c 16.520(2)
_cell_measurement_reflns_used 43
_cell_measurement_temperature 160(2)
_cell_measurement_theta_max 24.59
_cell_measurement_theta_min 20.05
_cell_volume 3202.4(7)
_computing_cell_refinement 'Stoe DIF4'
_computing_data_collection 'Stoe DIF4'
_computing_data_reduction 'local programs'
_computing_molecular_graphics 'Siemens SHELXTL'
_computing_publication_material 'SHELXTL and local programs'
_computing_structure_refinement 'SHELXL-97 (Sheldrick, 1997)'
_computing_structure_solution 'SHELXS-97 (Sheldrick, 1990)'
_diffrn_ambient_temperature 160(2)
_diffrn_measured_fraction_theta_full 0.963
_diffrn_measured_fraction_theta_max 0.963
_diffrn_measurement_device_type 'Stoe-Siemens diffractometer'
_diffrn_measurement_method '\w/\q scans with on-line profile fitting'
_diffrn_radiation_monochromator graphite
_diffrn_radiation_source 'fine-focus sealed tube'
_diffrn_radiation_type CuK\a
_diffrn_radiation_wavelength 1.54184
_diffrn_reflns_av_R_equivalents 0.0470
_diffrn_reflns_av_sigmaI/netI 0.0527
_diffrn_reflns_limit_h_max 16
_diffrn_reflns_limit_h_min -5
_diffrn_reflns_limit_k_max 17
_diffrn_reflns_limit_k_min -17
_diffrn_reflns_limit_l_max 19
_diffrn_reflns_limit_l_min -19
_diffrn_reflns_number 8465
_diffrn_reflns_theta_full 67.53
_diffrn_reflns_theta_max 67.53
_diffrn_reflns_theta_min 4.03
_diffrn_standards_decay_% 5.0
_diffrn_standards_interval_time 60
_diffrn_standards_number 5
_exptl_absorpt_coefficient_mu 0.546
_exptl_absorpt_correction_T_max 0.974
_exptl_absorpt_correction_T_min 0.690
_exptl_absorpt_correction_type empirical
_exptl_crystal_colour colourless
_exptl_crystal_density_diffrn 1.229
_exptl_crystal_density_method 'not measured'
_exptl_crystal_description plate
_exptl_crystal_F_000 1256
_exptl_crystal_size_max 0.40
_exptl_crystal_size_mid 0.38
_exptl_crystal_size_min 0.12
_refine_diff_density_max 0.327
_refine_diff_density_min -0.283
_refine_diff_density_rms 0.047
_refine_ls_extinction_coef 0.00082(15)
_refine_ls_extinction_expression Fc^*^=kFc[1+0.001xFc^2^\l^3^/sin(2\q)]^-1/4^
_refine_ls_extinction_method SHELXL
_refine_ls_goodness_of_fit_ref 1.054
_refine_ls_hydrogen_treatment mixed
_refine_ls_matrix_type full
_refine_ls_number_parameters 417
_refine_ls_number_reflns 5563
_refine_ls_number_restraints 0
_refine_ls_restrained_S_all 1.054
_refine_ls_R_factor_all 0.0720
_refine_ls_R_factor_gt 0.0533
_refine_ls_shift/su_max 0.000
_refine_ls_shift/su_mean 0.000
_refine_ls_structure_factor_coef Fsqd
_refine_ls_weighting_details 'calc w=1/[\s^2^(Fo^2^)+(0.0674P)^2^+1.4782P] where P=(Fo^2^+2Fc^2^)/3'
_refine_ls_weighting_scheme calc
_refine_ls_wR_factor_gt 0.1320
_refine_ls_wR_factor_ref 0.1500
_reflns_number_gt 4328
_reflns_number_total 5563
_reflns_threshold_expression >2sigma(I)
_cod_data_source_file b207108h.txt
_cod_data_source_block hm13
_cod_original_cell_volume 3202.2(8)
_cod_original_sg_symbol_H-M P2(1)/n
_cod_database_code 7204495

loop_
_symmetry_equiv_pos_as_xyz
'x, y, z'
'-x+1/2, y+1/2, -z+1/2'
'-x, -y, -z'
'x-1/2, -y-1/2, z-1/2'

loop_
_atom_site_label
_atom_site_type_symbol
_atom_site_fract_x
_atom_site_fract_y
_atom_site_fract_z
_atom_site_U_iso_or_equiv
_atom_site_adp_type
_atom_site_occupancy
_atom_site_symmetry_multiplicity
_atom_site_calc_flag
_atom_site_refinement_flags
_atom_site_disorder_assembly
_atom_site_disorder_group
O1 O 0.65691(10) 0.20860(10) 0.03394(8) 0.0240(3) Uani 1 1 d . . .
C1 C 0.69378(15) 0.22210(14) -0.04516(12) 0.0241(4) Uani 1 1 d . . .
C2 C 0.80270(16) 0.19355(15) -0.04191(12) 0.0265(5) Uani 1 1 d . . .
C3 C 0.83212(17) 0.11296(15) -0.07984(13) 0.0307(5) Uani 1 1 d . . .
H3 H 0.7842 0.0762 -0.1107 0.037 Uiso 1 1 calc R . .
C4 C 0.93038(17) 0.08474(16) -0.07359(14) 0.0347(5) Uani 1 1 d . . .
H4 H 0.9489 0.0285 -0.0988 0.042 Uiso 1 1 calc R . .
C5 C 1.00098(17) 0.13931(17) -0.03041(14) 0.0352(5) Uani 1 1 d . . .
H5 H 1.0683 0.1209 -0.0263 0.042 Uiso 1 1 calc R . .
C6 C 0.97342(16) 0.22050(16) 0.00660(14) 0.0326(5) Uani 1 1 d . . .
H6 H 1.0224 0.2583 0.0352 0.039 Uiso 1 1 calc R . .
C7 C 0.87446(16) 0.24803(15) 0.00274(13) 0.0268(5) Uani 1 1 d . . .
C8 C 0.84771(16) 0.33155(14) 0.05016(12) 0.0263(5) Uani 1 1 d . . .
C9 C 0.90191(17) 0.41378(16) 0.04689(14) 0.0339(5) Uani 1 1 d . . .
H9 H 0.9550 0.4165 0.0133 0.041 Uiso 1 1 calc R . .
C10 C 0.87994(19) 0.49189(16) 0.09170(15) 0.0386(6) Uani 1 1 d . . .
H10 H 0.9182 0.5472 0.0894 0.046 Uiso 1 1 calc R . .
C11 C 0.80182(18) 0.48863(16) 0.13976(14) 0.0349(5) Uani 1 1 d . . .
H11 H 0.7859 0.5419 0.1704 0.042 Uiso 1 1 calc R . .
C12 C 0.74721(16) 0.40771(14) 0.14298(13) 0.0282(5) Uani 1 1 d . . .
H12 H 0.6932 0.4064 0.1756 0.034 Uiso 1 1 calc R . .
C13 C 0.76898(15) 0.32793(14) 0.09971(12) 0.0239(4) Uani 1 1 d . . .
C14 C 0.71397(15) 0.23559(14) 0.10853(12) 0.0225(4) Uani 1 1 d . . .
C15 C 0.62834(16) 0.15675(14) -0.10119(13) 0.0271(5) Uani 1 1 d . . .
C16 C 0.6125(2) 0.17309(18) -0.18436(14) 0.0454(7) Uani 1 1 d . . .
H16 H 0.6389 0.2279 -0.2067 0.055 Uiso 1 1 calc R . .
C17 C 0.5589(2) 0.11103(19) -0.23518(15) 0.0544(8) Uani 1 1 d . . .
H17 H 0.5488 0.1239 -0.2917 0.065 Uiso 1 1 calc R . .
C18 C 0.5202(2) 0.03087(18) -0.20464(16) 0.0457(7) Uani 1 1 d . . .
H18 H 0.4844 -0.0121 -0.2399 0.055 Uiso 1 1 calc R . .
C19 C 0.53406(19) 0.01378(18) -0.12238(15) 0.0411(6) Uani 1 1 d . . .
H19 H 0.5074 -0.0411 -0.1005 0.049 Uiso 1 1 calc R . .
C20 C 0.58712(17) 0.07694(17) -0.07131(14) 0.0349(5) Uani 1 1 d . . .
H20 H 0.5952 0.0649 -0.0145 0.042 Uiso 1 1 calc R . .
C21 C 0.67589(16) 0.32356(15) -0.07532(12) 0.0260(5) Uani 1 1 d . . .
C22 C 0.73621(17) 0.36457(16) -0.12927(14) 0.0340(5) Uani 1 1 d . . .
H22 H 0.7933 0.3325 -0.1434 0.041 Uiso 1 1 calc R . .
C23 C 0.71346(19) 0.45207(16) -0.16260(15) 0.0391(6) Uani 1 1 d . . .
H23 H 0.7554 0.4796 -0.1989 0.047 Uiso 1 1 calc R . .
C24 C 0.63027(19) 0.49907(16) -0.14330(15) 0.0388(6) Uani 1 1 d . . .
H24 H 0.6144 0.5586 -0.1666 0.047 Uiso 1 1 calc R . .
C25 C 0.57001(19) 0.45886(16) -0.08972(14) 0.0375(6) Uani 1 1 d . . .
H25 H 0.5128 0.4911 -0.0760 0.045 Uiso 1 1 calc R . .
C26 C 0.59268(16) 0.37188(15) -0.05608(13) 0.0304(5) Uani 1 1 d . . .
H26 H 0.5508 0.3450 -0.0194 0.037 Uiso 1 1 calc R . .
C27 C 0.78672(15) 0.15712(14) 0.13909(11) 0.0229(4) Uani 1 1 d . . .
C28 C 0.87391(15) 0.17762(16) 0.18669(13) 0.0290(5) Uani 1 1 d . . .
H28 H 0.8927 0.2410 0.1958 0.035 Uiso 1 1 calc R . .
C29 C 0.93367(16) 0.10655(17) 0.22094(13) 0.0331(5) Uani 1 1 d . . .
H29 H 0.9929 0.1216 0.2531 0.040 Uiso 1 1 calc R . .
C30 C 0.90724(18) 0.01427(17) 0.20833(14) 0.0348(5) Uani 1 1 d . . .
H30 H 0.9481 -0.0344 0.2316 0.042 Uiso 1 1 calc R . .
C31 C 0.82073(18) -0.00698(16) 0.16158(14) 0.0354(5) Uani 1 1 d . . .
H31 H 0.8022 -0.0705 0.1526 0.042 Uiso 1 1 calc R . .
C32 C 0.76102(16) 0.06397(15) 0.12779(13) 0.0288(5) Uani 1 1 d . . .
H32 H 0.7014 0.0485 0.0963 0.035 Uiso 1 1 calc R . .
C33 C 0.63617(15) 0.24077(13) 0.17082(12) 0.0225(4) Uani 1 1 d . . .
C34 C 0.66663(16) 0.24037(14) 0.25389(13) 0.0266(5) Uani 1 1 d . . .
H34 H 0.7351 0.2389 0.2712 0.032 Uiso 1 1 calc R . .
C35 C 0.59872(16) 0.24214(15) 0.31126(13) 0.0286(5) Uani 1 1 d . . .
H35 H 0.6208 0.2421 0.3675 0.034 Uiso 1 1 calc R . .
C36 C 0.49829(16) 0.24399(15) 0.28706(14) 0.0313(5) Uani 1 1 d . . .
H36 H 0.4515 0.2447 0.3263 0.038 Uiso 1 1 calc R . .
C37 C 0.46762(17) 0.24482(16) 0.20517(14) 0.0334(5) Uani 1 1 d . . .
H37 H 0.3991 0.2464 0.1880 0.040 Uiso 1 1 calc R . .
C38 C 0.53600(15) 0.24330(15) 0.14735(13) 0.0276(5) Uani 1 1 d . . .
H38 H 0.5137 0.2440 0.0912 0.033 Uiso 1 1 calc R . .
C39 C 0.2513(2) 0.2037(2) 0.06181(16) 0.0456(6) Uani 1 1 d . . .
C40 C 0.2950(2) 0.1496(2) 0.00772(19) 0.0596(8) Uani 1 1 d . . .
H40 H 0.2937 0.0835 0.0133 0.071 Uiso 1 1 calc R . .
C41 C 0.3409(2) 0.1885(3) -0.0549(2) 0.0777(12) Uani 1 1 d . . .
H41 H 0.3715 0.1496 -0.0919 0.093 Uiso 1 1 calc R . .
C42 C 0.3426(3) 0.2845(4) -0.0639(2) 0.0843(14) Uani 1 1 d . . .
H42 H 0.3741 0.3126 -0.1068 0.101 Uiso 1 1 calc R . .
C43 C 0.2972(3) 0.3388(2) -0.0088(2) 0.0705(11) Uani 1 1 d . . .
H43 H 0.2972 0.4050 -0.0139 0.085 Uiso 1 1 calc R . .
C44 C 0.2526(2) 0.2983(2) 0.05247(18) 0.0525(7) Uani 1 1 d . . .
H44 H 0.2216 0.3367 0.0896 0.063 Uiso 1 1 calc R . .
C45 C 0.2042(3) 0.1597(3) 0.1316(2) 0.0833(12) Uani 1 1 d . . .
H45A H 0.1499 0.1190 0.1104 0.125 Uiso 1 1 calc R . .
H45B H 0.1787 0.2088 0.1654 0.125 Uiso 1 1 calc R . .
H45C H 0.2534 0.1225 0.1644 0.125 Uiso 1 1 calc R . .

loop_
_atom_site_aniso_label
_atom_site_aniso_U_11
_atom_site_aniso_U_22
_atom_site_aniso_U_33
_atom_site_aniso_U_23
_atom_site_aniso_U_13
_atom_site_aniso_U_12
O1 0.0256(7) 0.0305(8) 0.0164(7) -0.0017(6) 0.0043(5) -0.0012(6)
C1 0.0280(11) 0.0292(11) 0.0163(10) -0.0003(8) 0.0074(8) 0.0028(9)
C2 0.0323(11) 0.0283(11) 0.0202(10) 0.0046(8) 0.0092(8) 0.0035(9)
C3 0.0376(12) 0.0283(11) 0.0278(11) 0.0018(9) 0.0109(9) 0.0015(10)
C4 0.0402(13) 0.0325(12) 0.0341(13) 0.0045(10) 0.0182(10) 0.0077(10)
C5 0.0299(12) 0.0444(14) 0.0336(12) 0.0107(11) 0.0145(9) 0.0067(10)
C6 0.0299(12) 0.0414(13) 0.0278(11) 0.0055(10) 0.0094(9) 0.0005(10)
C7 0.0291(11) 0.0313(11) 0.0212(10) 0.0057(8) 0.0089(8) 0.0015(9)
C8 0.0300(11) 0.0289(11) 0.0202(10) 0.0014(8) 0.0034(8) -0.0004(9)
C9 0.0365(12) 0.0369(12) 0.0293(12) 0.0027(10) 0.0088(9) -0.0067(10)
C10 0.0500(15) 0.0302(12) 0.0361(13) 0.0009(10) 0.0069(11) -0.0111(11)
C11 0.0486(14) 0.0271(11) 0.0294(12) -0.0018(9) 0.0063(10) -0.0022(10)
C12 0.0336(11) 0.0267(11) 0.0248(11) 0.0005(9) 0.0056(9) 0.0010(9)
C13 0.0261(10) 0.0242(10) 0.0211(10) 0.0032(8) 0.0003(8) 0.0009(8)
C14 0.0243(10) 0.0257(10) 0.0174(10) -0.0020(8) 0.0021(8) -0.0002(8)
C15 0.0310(11) 0.0269(11) 0.0237(10) -0.0017(9) 0.0037(8) 0.0063(9)
C16 0.0720(19) 0.0367(13) 0.0263(12) 0.0011(10) -0.0034(12) -0.0054(13)
C17 0.089(2) 0.0467(15) 0.0244(13) -0.0052(11) -0.0121(14) -0.0001(15)
C18 0.0541(16) 0.0403(14) 0.0400(14) -0.0127(11) -0.0102(12) 0.0005(12)
C19 0.0470(15) 0.0387(13) 0.0373(14) -0.0050(11) 0.0033(11) -0.0095(11)
C20 0.0406(13) 0.0403(13) 0.0240(12) -0.0013(10) 0.0038(10) -0.0040(11)
C21 0.0308(11) 0.0278(11) 0.0191(10) -0.0022(8) 0.0007(8) 0.0008(9)
C22 0.0379(13) 0.0340(12) 0.0311(12) 0.0049(10) 0.0093(10) 0.0016(10)
C23 0.0490(15) 0.0336(13) 0.0344(13) 0.0077(10) 0.0028(11) -0.0072(11)
C24 0.0529(15) 0.0274(12) 0.0340(13) 0.0028(10) -0.0078(11) 0.0018(11)
C25 0.0455(14) 0.0335(12) 0.0331(12) -0.0050(10) 0.0002(10) 0.0092(11)
C26 0.0351(12) 0.0333(12) 0.0230(11) -0.0011(9) 0.0034(9) 0.0033(10)
C27 0.0257(10) 0.0282(11) 0.0161(10) 0.0021(8) 0.0087(8) 0.0019(8)
C28 0.0285(11) 0.0320(11) 0.0273(11) 0.0051(9) 0.0066(9) -0.0003(9)
C29 0.0278(11) 0.0448(13) 0.0271(11) 0.0073(10) 0.0045(9) 0.0044(10)
C30 0.0385(13) 0.0383(13) 0.0290(12) 0.0081(10) 0.0107(10) 0.0127(10)
C31 0.0461(14) 0.0273(11) 0.0334(13) 0.0019(10) 0.0071(10) 0.0046(10)
C32 0.0332(12) 0.0273(11) 0.0261(11) 0.0003(9) 0.0036(9) 0.0005(9)
C33 0.0259(10) 0.0191(9) 0.0230(10) -0.0002(8) 0.0059(8) 0.0006(8)
C34 0.0256(11) 0.0307(11) 0.0239(11) -0.0017(9) 0.0049(8) 0.0017(9)
C35 0.0354(12) 0.0306(11) 0.0208(10) -0.0015(9) 0.0075(9) 0.0014(9)
C36 0.0316(12) 0.0340(12) 0.0305(12) -0.0035(9) 0.0142(9) -0.0045(9)
C37 0.0258(11) 0.0408(13) 0.0343(13) -0.0058(10) 0.0061(9) -0.0026(10)
C38 0.0267(11) 0.0314(11) 0.0249(11) -0.0013(9) 0.0035(9) 0.0003(9)
C39 0.0449(15) 0.0532(16) 0.0364(14) 0.0008(12) -0.0084(11) -0.0076(13)
C40 0.068(2) 0.0468(16) 0.0596(19) -0.0099(14) -0.0154(17) 0.0139(15)
C41 0.0439(18) 0.125(3) 0.063(2) -0.038(2) -0.0008(16) 0.016(2)
C42 0.056(2) 0.158(4) 0.0358(17) 0.017(2) -0.0154(15) -0.053(3)
C43 0.086(2) 0.0565(19) 0.061(2) 0.0161(16) -0.0378(19) -0.0250(18)
C44 0.0538(17) 0.0477(16) 0.0531(17) -0.0132(14) -0.0116(14) 0.0040(13)
C45 0.088(3) 0.109(3) 0.051(2) 0.009(2) -0.0059(18) -0.040(2)

loop_
_atom_type_symbol
_atom_type_description
_atom_type_scat_dispersion_real
_atom_type_scat_dispersion_imag
_atom_type_scat_source
C C 0.0181 0.0091 'International Tables Vol C Tables 4.2.6.8 and 6.1.1.4'
H H 0.0000 0.0000 'International Tables Vol C Tables 4.2.6.8 and 6.1.1.4'
O O 0.0492 0.0322 'International Tables Vol C Tables 4.2.6.8 and 6.1.1.4'

loop_
_geom_angle_atom_site_label_1
_geom_angle_atom_site_label_2
_geom_angle_atom_site_label_3
_geom_angle
_geom_angle_site_symmetry_1
_geom_angle_site_symmetry_3
_geom_angle_publ_flag
C14 O1 C1 121.80(15) . . ?
O1 C1 C2 110.13(16) . . ?
O1 C1 C15 103.38(16) . . ?
C2 C1 C15 111.37(17) . . ?
O1 C1 C21 110.92(16) . . ?
C2 C1 C21 112.61(17) . . ?
C15 C1 C21 108.03(16) . . ?
C3 C2 C7 118.8(2) . . ?
C3 C2 C1 121.5(2) . . ?
C7 C2 C1 119.67(19) . . ?
C2 C3 C4 121.4(2) . . ?
C5 C4 C3 119.5(2) . . ?
C6 C5 C4 119.9(2) . . ?
C5 C6 C7 121.0(2) . . ?
C6 C7 C2 119.3(2) . . ?
C6 C7 C8 118.7(2) . . ?
C2 C7 C8 121.89(19) . . ?
C9 C8 C13 119.22(19) . . ?
C9 C8 C7 120.03(19) . . ?
C13 C8 C7 120.74(18) . . ?
C10 C9 C8 121.2(2) . . ?
C11 C10 C9 119.5(2) . . ?
C12 C11 C10 119.7(2) . . ?
C11 C12 C13 121.8(2) . . ?
C12 C13 C8 118.51(19) . . ?
C12 C13 C14 121.92(19) . . ?
C8 C13 C14 119.47(18) . . ?
O1 C14 C13 112.22(16) . . ?
O1 C14 C33 103.43(15) . . ?
C13 C14 C33 113.15(16) . . ?
O1 C14 C27 111.23(15) . . ?
C13 C14 C27 110.55(16) . . ?
C33 C14 C27 105.92(15) . . ?
C20 C15 C16 117.4(2) . . ?
C20 C15 C1 121.16(19) . . ?
C16 C15 C1 121.4(2) . . ?
C17 C16 C15 121.2(2) . . ?
C18 C17 C16 120.7(2) . . ?
C17 C18 C19 119.1(2) . . ?
C18 C19 C20 120.0(2) . . ?
C15 C20 C19 121.6(2) . . ?
C26 C21 C22 118.5(2) . . ?
C26 C21 C1 120.08(19) . . ?
C22 C21 C1 121.05(19) . . ?
C23 C22 C21 120.5(2) . . ?
C24 C23 C22 120.3(2) . . ?
C23 C24 C25 119.5(2) . . ?
C24 C25 C26 120.4(2) . . ?
C25 C26 C21 120.8(2) . . ?
C32 C27 C28 118.02(19) . . ?
C32 C27 C14 120.36(18) . . ?
C28 C27 C14 121.19(18) . . ?
C29 C28 C27 120.9(2) . . ?
C30 C29 C28 120.2(2) . . ?
C29 C30 C31 119.5(2) . . ?
C30 C31 C32 120.2(2) . . ?
C27 C32 C31 121.2(2) . . ?
C38 C33 C34 118.21(19) . . ?
C38 C33 C14 122.18(18) . . ?
C34 C33 C14 119.59(18) . . ?
C35 C34 C33 121.03(19) . . ?
C34 C35 C36 120.3(2) . . ?
C37 C36 C35 119.0(2) . . ?
C36 C37 C38 120.7(2) . . ?
C33 C38 C37 120.7(2) . . ?
C40 C39 C44 118.7(3) . . ?
C40 C39 C45 120.4(3) . . ?
C44 C39 C45 120.9(3) . . ?
C39 C40 C41 121.4(3) . . ?
C40 C41 C42 119.7(3) . . ?
C41 C42 C43 118.4(3) . . ?
C44 C43 C42 120.5(3) . . ?
C43 C44 C39 121.4(3) . . ?

loop_
_geom_bond_atom_site_label_1
_geom_bond_atom_site_label_2
_geom_bond_distance
_geom_bond_site_symmetry_2
_geom_bond_publ_flag
O1 C14 1.448(2) . ?
O1 C1 1.454(2) . ?
C1 C2 1.535(3) . ?
C1 C15 1.541(3) . ?
C1 C21 1.546(3) . ?
C2 C3 1.388(3) . ?
C2 C7 1.405(3) . ?
C3 C4 1.392(3) . ?
C4 C5 1.385(3) . ?
C5 C6 1.379(3) . ?
C6 C7 1.400(3) . ?
C7 C8 1.491(3) . ?
C8 C9 1.392(3) . ?
C8 C13 1.407(3) . ?
C9 C10 1.387(3) . ?
C10 C11 1.384(3) . ?
C11 C12 1.379(3) . ?
C12 C13 1.392(3) . ?
C13 C14 1.531(3) . ?
C14 C33 1.544(3) . ?
C14 C27 1.551(3) . ?
C15 C20 1.382(3) . ?
C15 C16 1.391(3) . ?
C16 C17 1.383(3) . ?
C17 C18 1.376(4) . ?
C18 C19 1.377(4) . ?
C19 C20 1.392(3) . ?
C21 C26 1.388(3) . ?
C21 C22 1.395(3) . ?
C22 C23 1.390(3) . ?
C23 C24 1.379(4) . ?
C24 C25 1.385(4) . ?
C25 C26 1.385(3) . ?
C27 C32 1.385(3) . ?
C27 C28 1.395(3) . ?
C28 C29 1.390(3) . ?
C29 C30 1.378(3) . ?
C30 C31 1.383(3) . ?
C31 C32 1.385(3) . ?
C33 C38 1.384(3) . ?
C33 C34 1.397(3) . ?
C34 C35 1.383(3) . ?
C35 C36 1.390(3) . ?
C36 C37 1.379(3) . ?
C37 C38 1.393(3) . ?
C39 C40 1.359(4) . ?
C39 C44 1.361(4) . ?
C39 C45 1.506(4) . ?
C40 C41 1.375(5) . ?
C41 C42 1.380(6) . ?
C42 C43 1.384(6) . ?
C43 C44 1.356(5) . ?

loop_
_cod_related_entry_id
_cod_related_entry_database
_cod_related_entry_code
1 ChemSpider 21142769
